data_4133325
loop_
_publ_author_name
'Zhai, Feng'
'Bukhryakov, Konstantin V.'
'Schrock, Richard R.'
'Hoveyda, Amir H.'
'Tsay, Charlene'
'M\"uller, Peter'

_publ_section_title
;
 Syntheses of Molybdenum Oxo Benzylidene Complexes.
;
_journal_issue 42
_journal_name_full 'Journal of the American Chemical Society'
_journal_page_first 13609
_journal_page_last 13613
_journal_paper_doi 10.1021/jacs.8b09616
_journal_volume 140
_journal_year 2018
_chemical_formula_sum 'C44 H40 F36 Mo2 O11'
_chemical_formula_weight 1620.64
_space_group_crystal_system orthorhombic
_space_group_IT_number 33
_space_group_name_Hall 'P 2c -2n'
_space_group_name_H-M_alt 'P n a 21'
_atom_sites_solution_hydrogens mixed
_atom_sites_solution_primary direct
_atom_sites_solution_secondary difmap
_audit_creation_method SHELXL-2017/2
_cell_angle_alpha 90
_cell_angle_beta 90
_cell_angle_gamma 90
_cell_formula_units_Z 4
_cell_length_a 21.5299(19)
_cell_length_b 23.117(2)
_cell_length_c 11.3996(10)
_cell_measurement_reflns_used 9575
_cell_measurement_temperature 100(2)
_cell_measurement_theta_max 30.46
_cell_measurement_theta_min 2.21
_cell_volume 5673.7(9)
_computing_cell_refinement 'SAINT 8.38A (Bruker-AXS, 2017)'
_computing_data_collection 'APEX3 v2017.3.0 (Bruker-AXS, 2017)'
_computing_data_reduction 'SAINT 8.38A (Bruker-AXS, 2017)'
_computing_molecular_graphics 'Bruker SHELXTL'
_computing_publication_material 'Bruker SHELXTL'
_computing_structure_refinement 'SHELXL-2017/2 (Sheldrick, 2017)'
_computing_structure_solution 'SHELXT-2015 (Sheldrick, 2015)'
_diffrn_ambient_temperature 100(2)
_diffrn_detector_area_resol_mean 8.3
_diffrn_measured_fraction_theta_full 1.000
_diffrn_measured_fraction_theta_max 1.000
_diffrn_measurement_device_type 'Bruker Smart APEX2 CCD'
_diffrn_measurement_method '\f and \w scans'
_diffrn_radiation_type MoK\a
_diffrn_radiation_wavelength 0.71073
_diffrn_reflns_av_R_equivalents 0.0553
_diffrn_reflns_av_unetI/netI 0.0316
_diffrn_reflns_Laue_measured_fraction_full 1.000
_diffrn_reflns_Laue_measured_fraction_max 1.000
_diffrn_reflns_limit_h_max 31
_diffrn_reflns_limit_h_min -31
_diffrn_reflns_limit_k_max 33
_diffrn_reflns_limit_k_min -33
_diffrn_reflns_limit_l_max 16
_diffrn_reflns_limit_l_min -16
_diffrn_reflns_number 170495
_diffrn_reflns_point_group_measured_fraction_full 1.000
_diffrn_reflns_point_group_measured_fraction_max 1.000
_diffrn_reflns_theta_full 25.242
_diffrn_reflns_theta_max 31.505
_diffrn_reflns_theta_min 1.762
_diffrn_source 'I\mS micro-focus sealed tube, multilayer optics'
_exptl_absorpt_coefficient_mu 0.616
_exptl_absorpt_correction_T_max 0.7465
_exptl_absorpt_correction_T_min 0.6591
_exptl_absorpt_correction_type multi-scan
_exptl_absorpt_process_details 'SADABS (Herbst-Irmer et al., 2015)'
_exptl_crystal_colour brown
_exptl_crystal_density_diffrn 1.897
_exptl_crystal_density_method 'not measured'
_exptl_crystal_description plate
_exptl_crystal_F_000 3200
_exptl_crystal_size_max 0.240
_exptl_crystal_size_mid 0.240
_exptl_crystal_size_min 0.095
_refine_diff_density_max 1.316
_refine_diff_density_min -1.705
_refine_diff_density_rms 0.111
_refine_ls_abs_structure_details
; 
 Refined as an inversion twin. 
;
_refine_ls_abs_structure_Flack 0.49(3)
_refine_ls_extinction_method none
_refine_ls_goodness_of_fit_ref 1.130
_refine_ls_hydrogen_treatment mixed
_refine_ls_matrix_type full
_refine_ls_number_parameters 893
_refine_ls_number_reflns 18890
_refine_ls_number_restraints 337
_refine_ls_restrained_S_all 1.143
_refine_ls_R_factor_all 0.0533
_refine_ls_R_factor_gt 0.0478
_refine_ls_shift/su_max 0.002
_refine_ls_shift/su_mean 0.000
_refine_ls_structure_factor_coef Fsqd
_refine_ls_weighting_details 'w=1/[\s^2^(Fo^2^)+(0.0413P)^2^+12.0933P] where P=(Fo^2^+2Fc^2^)/3'
_refine_ls_weighting_scheme calc
_refine_ls_wR_factor_gt 0.1105
_refine_ls_wR_factor_ref 0.1134
_reflns_Friedel_coverage 0.915
_reflns_Friedel_fraction_full 1.000
_reflns_Friedel_fraction_max 1.000
_reflns_number_gt 17363
_reflns_number_total 18890
_reflns_threshold_expression 'I > 2\s(I)'
_cod_data_source_file ja8b09616_si_004.cif
_cod_data_source_block X18069
_cod_database_code 4133325
_shelx_shelxl_version_number 2017/2
_shelx_space_group_comment
; 
The symmetry employed for this shelxl refinement is uniquely defined 
by the following loop, which should always be used as a source of 
symmetry information in preference to the above space-group names. 
They are only intended as comments. 
;
_shelx_estimated_absorpt_t_min 0.866
_shelx_estimated_absorpt_t_max 0.944

loop_
_space_group_symop_operation_xyz
'x, y, z'
'-x, -y, z+1/2'
'x+1/2, -y+1/2, z'
'-x+1/2, y+1/2, z+1/2'

loop_
_atom_site_label
_atom_site_type_symbol
_atom_site_fract_x
_atom_site_fract_y
_atom_site_fract_z
_atom_site_U_iso_or_equiv
_atom_site_adp_type
_atom_site_occupancy
_atom_site_site_symmetry_order
_atom_site_calc_flag
_atom_site_refinement_flags_posn
_atom_site_refinement_flags_adp
_atom_site_refinement_flags_occupancy
_atom_site_disorder_assembly
_atom_site_disorder_group
Mo1 Mo 0.79646(2) 0.40392(2) 0.54378(3) 0.01467(8) Uani 1 1 d . . . . .
C11 C 0.7221(2) 0.3779(2) 0.5763(4) 0.0180(9) Uani 1 1 d . . . . .
C12 C 0.6588(2) 0.3635(2) 0.6026(4) 0.0191(9) Uani 1 1 d . . . . .
C13 C 0.6376(3) 0.3057(2) 0.6132(6) 0.0288(12) Uani 1 1 d . . . . .
H13 H 0.666153 0.274595 0.605811 0.035 Uiso 1 1 calc R U . . .
C14 C 0.5763(3) 0.2946(2) 0.6340(6) 0.0291(12) Uani 1 1 d . . . . .
H14 H 0.562685 0.255633 0.640000 0.035 Uiso 1 1 calc R U . . .
C15 C 0.5333(2) 0.3392(2) 0.6465(5) 0.0215(9) Uani 1 1 d . . . . .
C16 C 0.5532(2) 0.3964(2) 0.6373(4) 0.0206(9) Uani 1 1 d . . . . .
H16 H 0.524582 0.427353 0.646008 0.025 Uiso 1 1 calc R U . . .
C17 C 0.6154(3) 0.4076(2) 0.6152(5) 0.0224(10) Uani 1 1 d . . . . .
H17 H 0.628754 0.446580 0.608524 0.027 Uiso 1 1 calc R U . . .
O1 O 0.47404(18) 0.32285(17) 0.6686(4) 0.0309(9) Uani 1 1 d . . . . .
C18 C 0.4266(3) 0.3651(3) 0.6631(5) 0.0265(11) Uani 1 1 d . . . . .
H18A H 0.433983 0.394631 0.723170 0.040 Uiso 1 1 calc R U . . .
H18B H 0.386263 0.346671 0.677056 0.040 Uiso 1 1 calc R U . . .
H18C H 0.426677 0.383184 0.585406 0.040 Uiso 1 1 calc R U . . .
O2 O 0.84514(17) 0.37891(15) 0.6800(3) 0.0184(7) Uani 1 1 d . . . . .
C21 C 0.8474(3) 0.3570(2) 0.7905(4) 0.0213(9) Uani 1 1 d . . . . .
C22 C 0.7869(4) 0.3227(3) 0.8247(6) 0.0371(15) Uani 1 1 d . . . . .
F1 F 0.7693(2) 0.28791(19) 0.7430(4) 0.0473(11) Uani 1 1 d . . . . .
F2 F 0.7983(2) 0.29002(19) 0.9221(3) 0.0456(11) Uani 1 1 d . . . . .
F3 F 0.7391(2) 0.3578(2) 0.8465(4) 0.0522(12) Uani 1 1 d . . . . .
C23 C 0.9037(4) 0.3180(4) 0.7988(7) 0.0477(19) Uani 1 1 d . . . . .
F4 F 0.8887(3) 0.2651(2) 0.7512(4) 0.075(2) Uani 1 1 d . . . . .
F5 F 0.9219(2) 0.3075(2) 0.9100(4) 0.0534(12) Uani 1 1 d . . . . .
F6 F 0.9508(2) 0.3380(3) 0.7434(6) 0.086(2) Uani 1 1 d . . . . .
C24 C 0.8519(4) 0.4085(3) 0.8776(5) 0.0332(13) Uani 1 1 d . . . . .
F7 F 0.8460(3) 0.39312(18) 0.9890(3) 0.0539(13) Uani 1 1 d . . . . .
F8 F 0.9088(3) 0.4319(3) 0.8673(4) 0.0731(19) Uani 1 1 d . . . . .
F9 F 0.8133(3) 0.45033(19) 0.8538(4) 0.0589(15) Uani 1 1 d . . . . .
O3 O 0.83423(17) 0.34810(15) 0.4373(3) 0.0175(7) Uani 1 1 d . . . . .
C31 C 0.8339(3) 0.2991(2) 0.3705(4) 0.0196(9) Uani 1 1 d . . . . .
C32 C 0.8965(3) 0.2672(3) 0.3903(6) 0.0330(13) Uani 1 1 d . . . . .
F10 F 0.9084(2) 0.22827(18) 0.3063(4) 0.0505(12) Uani 1 1 d . . . . .
F11 F 0.94397(19) 0.30423(18) 0.3925(4) 0.0440(10) Uani 1 1 d . . . . .
F12 F 0.8963(2) 0.23886(18) 0.4919(4) 0.0478(11) Uani 1 1 d . . . . .
C33 C 0.7797(3) 0.2580(2) 0.4033(6) 0.0297(12) Uani 1 1 d . . . . .
F13 F 0.7875(2) 0.20465(15) 0.3607(3) 0.0410(10) Uani 1 1 d . . . . .
F14 F 0.7744(2) 0.25351(15) 0.5185(3) 0.0372(9) Uani 1 1 d . . . . .
F15 F 0.7256(2) 0.27760(18) 0.3626(4) 0.0416(9) Uani 1 1 d . . . . .
C34 C 0.8285(3) 0.3166(2) 0.2383(5) 0.0280(12) Uani 1 1 d . . . . .
F16 F 0.8159(2) 0.27202(18) 0.1702(3) 0.0435(10) Uani 1 1 d . . . . .
F17 F 0.8815(2) 0.34025(18) 0.2021(3) 0.0417(10) Uani 1 1 d . . . . .
F18 F 0.7839(2) 0.35584(17) 0.2251(3) 0.0398(9) Uani 1 1 d . . . . .
Mo2 Mo 0.79765(2) 0.53588(2) 0.46963(3) 0.01439(8) Uani 1 1 d . . . . .
C41 C 0.7247(2) 0.56863(18) 0.4735(5) 0.0173(8) Uani 1 1 d . . . . .
C42 C 0.6608(2) 0.5871(2) 0.4719(5) 0.0194(8) Uani 1 1 d . . . . .
C43 C 0.6153(3) 0.5454(2) 0.4577(5) 0.0241(10) Uani 1 1 d . . . . .
H43 H 0.627235 0.506065 0.448392 0.029 Uiso 1 1 calc R U . . .
C44 C 0.5530(2) 0.5596(2) 0.4568(5) 0.0214(9) Uani 1 1 d . . . . .
H44 H 0.522436 0.530063 0.450602 0.026 Uiso 1 1 calc R U . . .
C45 C 0.5350(2) 0.6174(2) 0.4650(5) 0.0238(9) Uani 1 1 d . . . . .
C46 C 0.5800(3) 0.6602(2) 0.4799(6) 0.0268(10) Uani 1 1 d . . . . .
H46 H 0.568120 0.699563 0.488514 0.032 Uiso 1 1 calc R U . . .
C47 C 0.6422(2) 0.6447(2) 0.4821(6) 0.0249(10) Uani 1 1 d . . . . .
H47 H 0.672854 0.673987 0.490611 0.030 Uiso 1 1 calc R U . . .
O4 O 0.47244(18) 0.62683(19) 0.4578(4) 0.0319(9) Uani 1 1 d . . . . .
C48 C 0.4518(3) 0.6859(3) 0.4609(8) 0.0411(15) Uani 1 1 d . . . . .
H48A H 0.460809 0.702507 0.538135 0.062 Uiso 1 1 calc R U . . .
H48B H 0.406999 0.687387 0.446267 0.062 Uiso 1 1 calc R U . . .
H48C H 0.473612 0.708125 0.400319 0.062 Uiso 1 1 calc R U . . .
O5 O 0.85449(16) 0.58754(13) 0.5522(3) 0.0187(6) Uani 1 1 d . . . . .
C51 C 0.8668(3) 0.6365(2) 0.6152(5) 0.0235(10) Uani 1 1 d . . . . .
C52 C 0.8624(4) 0.6230(3) 0.7493(5) 0.0357(15) Uani 1 1 d . . . . .
F19 F 0.8106(3) 0.5926(2) 0.7701(4) 0.0569(14) Uani 1 1 d . . . . .
F20 F 0.8604(3) 0.6698(2) 0.8138(4) 0.0556(13) Uani 1 1 d . . . . .
F21 F 0.9075(3) 0.5887(2) 0.7815(4) 0.0686(18) Uani 1 1 d . . . . .
C53 C 0.8201(3) 0.6862(2) 0.5854(5) 0.0283(12) Uani 1 1 d . . . . .
F22 F 0.76488(19) 0.67622(16) 0.6306(4) 0.0377(9) Uani 1 1 d . . . . .
F23 F 0.8397(2) 0.73731(15) 0.6258(4) 0.0409(9) Uani 1 1 d . . . . .
F24 F 0.8112(2) 0.69035(16) 0.4704(4) 0.0440(10) Uani 1 1 d . . . . .
C54 C 0.9344(4) 0.6551(3) 0.5842(7) 0.0427(17) Uani 1 1 d . . . . .
F25 F 0.9723(2) 0.6121(2) 0.5876(6) 0.0692(19) Uani 1 1 d . . . . .
F26 F 0.9553(2) 0.69613(18) 0.6552(5) 0.0543(13) Uani 1 1 d . . . . .
F27 F 0.9345(2) 0.6799(2) 0.4776(5) 0.0554(12) Uani 1 1 d . . . . .
O6 O 0.82808(17) 0.55773(15) 0.3135(3) 0.0169(6) Uani 1 1 d . . . . .
C61 C 0.8168(3) 0.5817(2) 0.2061(4) 0.0195(9) Uani 1 1 d . . . . .
C62 C 0.8139(3) 0.5311(2) 0.1147(5) 0.0227(9) Uani 1 1 d . . . . .
F28 F 0.7952(2) 0.54938(19) 0.0095(3) 0.0445(11) Uani 1 1 d . . . . .
F29 F 0.77574(18) 0.49032(16) 0.1497(3) 0.0334(8) Uani 1 1 d . . . . .
F30 F 0.86976(16) 0.50759(17) 0.1027(3) 0.0321(8) Uani 1 1 d . . . . .
C63 C 0.7548(3) 0.6157(3) 0.1992(6) 0.0336(13) Uani 1 1 d . . . . .
F31 F 0.70661(17) 0.58130(19) 0.2047(4) 0.0395(9) Uani 1 1 d . . . . .
F32 F 0.7501(2) 0.65368(17) 0.2860(4) 0.0452(10) Uani 1 1 d . . . . .
F33 F 0.7512(3) 0.6457(2) 0.0989(4) 0.0604(15) Uani 1 1 d . . . . .
C64 C 0.8715(3) 0.6224(3) 0.1771(5) 0.0299(12) Uani 1 1 d . . . . .
F34 F 0.8682(3) 0.67073(18) 0.2383(4) 0.0520(12) Uani 1 1 d . . . . .
F35 F 0.92611(19) 0.59778(18) 0.2014(4) 0.0394(9) Uani 1 1 d . . . . .
F36 F 0.8739(2) 0.6370(2) 0.0635(3) 0.0481(11) Uani 1 1 d . . . . .
O7 O 0.88570(15) 0.46336(15) 0.4834(3) 0.0174(6) Uani 1 1 d D . . . .
C71 C 0.9161(2) 0.4523(2) 0.3700(5) 0.0208(9) Uani 1 1 d D . . . .
H71A H 0.888006 0.461479 0.303750 0.025 Uiso 1 1 calc R U . . .
H71B H 0.929545 0.411440 0.363543 0.025 Uiso 1 1 calc R U . . .
C72 C 0.9708(2) 0.4925(3) 0.3728(5) 0.0257(11) Uani 1 1 d D . . . .
H72A H 0.957985 0.533167 0.360620 0.031 Uiso 1 1 calc R U . . .
H72B H 1.002214 0.481769 0.313244 0.031 Uiso 1 1 calc R U . . .
C73 C 0.9950(2) 0.4824(3) 0.4984(5) 0.0286(12) Uani 1 1 d D . . . .
H73A H 1.023020 0.448483 0.501409 0.034 Uiso 1 1 calc R U . . .
H73B H 1.017603 0.516813 0.527631 0.034 Uiso 1 1 calc R U . . .
C74 C 0.9362(2) 0.4717(2) 0.5698(4) 0.0223(10) Uani 1 1 d D . . . .
H74A H 0.941020 0.436852 0.619401 0.027 Uiso 1 1 calc R U . . .
H74B H 0.927214 0.505245 0.621026 0.027 Uiso 1 1 calc R U . . .
O8 O 0.78766(16) 0.48556(14) 0.6172(3) 0.0165(6) Uani 1 1 d D . . . .
H8 H 0.756(2) 0.491(3) 0.661(5) 0.025 Uiso 1 1 d D U . . .
O9 O 0.77107(16) 0.45616(14) 0.4041(3) 0.0157(6) Uani 1 1 d D . . . .
H9 H 0.7346(16) 0.454(3) 0.383(6) 0.024 Uiso 1 1 d D U . . .
O1S O 0.6885(7) 0.5154(7) 0.7550(13) 0.028(2) Uani 0.648(16) 1 d D U P A 1
C1S C 0.6675(7) 0.5739(6) 0.7685(13) 0.042(3) Uani 0.648(16) 1 d D U P A 1
H1S1 H 0.694374 0.594999 0.824559 0.050 Uiso 0.648(16) 1 calc R U P A 1
H1S2 H 0.668487 0.594384 0.692227 0.050 Uiso 0.648(16) 1 calc R U P A 1
C3S C 0.6077(5) 0.5709(4) 0.8103(9) 0.0321(19) Uani 0.648(16) 1 d D U P A 1
H3S1 H 0.577591 0.567251 0.745057 0.038 Uiso 0.648(16) 1 calc R U P A 1
H3S2 H 0.597260 0.605660 0.857008 0.038 Uiso 0.648(16) 1 calc R U P A 1
C2S C 0.6073(7) 0.5134(6) 0.8916(14) 0.042(3) Uani 0.648(16) 1 d D U P A 1
H2S1 H 0.607401 0.523481 0.976027 0.050 Uiso 0.648(16) 1 calc R U P A 1
H2S2 H 0.570831 0.488743 0.874444 0.050 Uiso 0.648(16) 1 calc R U P A 1
C4S C 0.6664(9) 0.4845(8) 0.856(3) 0.0245(19) Uani 0.648(16) 1 d D U P A 1
H4S1 H 0.697228 0.486466 0.920745 0.029 Uiso 0.648(16) 1 calc R U P A 1
H4S2 H 0.658883 0.443333 0.836922 0.029 Uiso 0.648(16) 1 calc R U P A 1
O1T O 0.6969(13) 0.5137(12) 0.772(2) 0.025(3) Uani 0.352(16) 1 d D U P A 2
C1T C 0.6835(8) 0.5738(10) 0.7906(16) 0.023(3) Uani 0.352(16) 1 d D U P A 2
H1T1 H 0.672059 0.592032 0.715024 0.028 Uiso 0.352(16) 1 calc R U P A 2
H1T2 H 0.721001 0.593560 0.820912 0.028 Uiso 0.352(16) 1 calc R U P A 2
C2T C 0.6333(9) 0.5806(7) 0.8730(17) 0.036(3) Uani 0.352(16) 1 d D U P A 2
H2T1 H 0.604579 0.612076 0.849793 0.043 Uiso 0.352(16) 1 calc R U P A 2
H2T2 H 0.648529 0.587536 0.953697 0.043 Uiso 0.352(16) 1 calc R U P A 2
C3T C 0.6011(10) 0.5163(9) 0.8590(18) 0.029(3) Uani 0.352(16) 1 d D U P A 2
H3T1 H 0.573988 0.506257 0.926110 0.035 Uiso 0.352(16) 1 calc R U P A 2
H3T2 H 0.577999 0.512001 0.784427 0.035 Uiso 0.352(16) 1 calc R U P A 2
C4T C 0.6612(18) 0.4829(15) 0.860(5) 0.029(3) Uani 0.352(16) 1 d D U P A 2
H4T1 H 0.681533 0.484441 0.937336 0.034 Uiso 0.352(16) 1 calc R U P A 2
H4T2 H 0.654666 0.442058 0.836814 0.034 Uiso 0.352(16) 1 calc R U P A 2
O2S O 0.6579(2) 0.42772(19) 0.3022(4) 0.0319(9) Uani 1 1 d D . . . .
C5S C 0.6265(4) 0.3729(3) 0.2989(6) 0.0418(17) Uani 1 1 d D . . . .
H5S1 H 0.632359 0.351489 0.373287 0.050 Uiso 1 1 calc R U . . .
H5S2 H 0.641906 0.348836 0.233175 0.050 Uiso 1 1 calc R U . . .
C6S C 0.5587(4) 0.3887(4) 0.2812(7) 0.051(2) Uani 1 1 d D . . . .
H6S1 H 0.537487 0.394362 0.357347 0.061 Uiso 1 1 calc R U . . .
H6S2 H 0.536659 0.358363 0.236231 0.061 Uiso 1 1 calc R U . . .
C7S C 0.5617(3) 0.4457(3) 0.2115(7) 0.0423(16) Uani 1 1 d D . . . .
H7S1 H 0.545741 0.440365 0.130735 0.051 Uiso 1 1 calc R U . . .
H7S2 H 0.537401 0.476449 0.250745 0.051 Uiso 1 1 calc R U . . .
C8S C 0.6297(3) 0.4600(3) 0.2106(6) 0.0372(14) Uani 1 1 d D . . . .
H8S1 H 0.648294 0.449514 0.134101 0.045 Uiso 1 1 calc R U . . .
H8S2 H 0.635874 0.501942 0.223686 0.045 Uiso 1 1 calc R U . . .

loop_
_atom_site_aniso_label
_atom_site_aniso_U_11
_atom_site_aniso_U_22
_atom_site_aniso_U_33
_atom_site_aniso_U_23
_atom_site_aniso_U_13
_atom_site_aniso_U_12
Mo1 0.02013(17) 0.01156(15) 0.01232(15) 0.00194(13) -0.00011(17) -0.00130(13)
C11 0.022(2) 0.0140(19) 0.018(2) 0.0022(15) -0.0014(17) -0.0007(16)
C12 0.020(2) 0.018(2) 0.019(2) 0.0031(17) -0.0013(17) -0.0030(17)
C13 0.022(2) 0.018(2) 0.047(3) 0.006(2) 0.003(2) -0.0007(18)
C14 0.021(2) 0.015(2) 0.051(4) 0.005(2) 0.000(2) -0.0019(18)
C15 0.017(2) 0.021(2) 0.026(2) 0.0018(18) -0.0006(18) -0.0010(17)
C16 0.026(2) 0.017(2) 0.019(2) 0.0002(17) -0.0014(18) 0.0024(18)
C17 0.034(3) 0.015(2) 0.018(2) -0.0001(17) -0.001(2) -0.0035(18)
O1 0.0193(18) 0.0216(18) 0.052(3) 0.0009(18) 0.0025(18) -0.0018(14)
C18 0.021(2) 0.029(3) 0.029(3) -0.002(2) -0.004(2) 0.006(2)
O2 0.0266(18) 0.0166(15) 0.0121(15) 0.0044(12) -0.0029(13) -0.0015(13)
C21 0.033(3) 0.019(2) 0.012(2) 0.0031(16) -0.0037(19) -0.0010(19)
C22 0.059(4) 0.030(3) 0.022(3) 0.010(2) 0.003(3) -0.008(3)
F1 0.070(3) 0.043(2) 0.030(2) 0.0138(17) -0.015(2) -0.030(2)
F2 0.075(3) 0.043(2) 0.0185(17) 0.0165(16) -0.0053(18) -0.021(2)
F3 0.039(2) 0.081(3) 0.037(2) 0.015(2) 0.0097(18) 0.006(2)
C23 0.053(5) 0.057(5) 0.033(3) 0.019(3) 0.000(3) 0.025(4)
F4 0.146(6) 0.042(3) 0.037(2) 0.008(2) 0.016(3) 0.046(3)
F5 0.058(3) 0.055(3) 0.048(3) 0.031(2) -0.023(2) 0.004(2)
F6 0.028(2) 0.137(6) 0.092(4) 0.084(4) 0.017(3) 0.030(3)
C24 0.058(4) 0.025(3) 0.016(2) 0.0033(19) -0.006(2) -0.002(3)
F7 0.115(4) 0.0323(19) 0.0148(18) 0.0014(14) -0.011(2) -0.009(2)
F8 0.101(4) 0.082(4) 0.037(3) 0.004(2) -0.020(3) -0.061(3)
F9 0.122(5) 0.031(2) 0.024(2) -0.0069(17) -0.005(2) 0.018(3)
O3 0.0251(17) 0.0161(15) 0.0114(14) -0.0016(11) -0.0008(12) 0.0028(13)
C31 0.033(3) 0.0131(19) 0.013(2) 0.0006(15) -0.0036(18) 0.0006(17)
C32 0.046(4) 0.024(3) 0.028(3) -0.003(2) -0.003(3) 0.014(2)
F10 0.073(3) 0.030(2) 0.049(3) -0.0122(18) 0.009(2) 0.018(2)
F11 0.033(2) 0.038(2) 0.061(3) -0.005(2) -0.0021(19) 0.0115(16)
F12 0.072(3) 0.035(2) 0.036(2) 0.0096(16) -0.012(2) 0.019(2)
C33 0.050(4) 0.015(2) 0.024(3) -0.003(2) 0.005(3) -0.005(2)
F13 0.077(3) 0.0176(15) 0.0286(19) -0.0077(14) 0.0031(19) -0.0087(17)
F14 0.070(3) 0.0216(15) 0.0197(17) 0.0004(12) 0.0139(17) -0.0100(17)
F15 0.043(2) 0.041(2) 0.041(2) -0.0038(18) -0.0088(19) -0.0107(18)
C34 0.049(4) 0.021(2) 0.014(2) 0.0006(18) -0.001(2) 0.001(2)
F16 0.082(3) 0.036(2) 0.0127(15) -0.0054(14) -0.0032(18) -0.010(2)
F17 0.064(3) 0.041(2) 0.0195(17) 0.0026(15) 0.0086(17) -0.0108(19)
F18 0.063(3) 0.033(2) 0.0232(18) 0.0066(15) -0.0135(17) 0.0046(18)
Mo2 0.01870(16) 0.01148(15) 0.01297(15) 0.00156(14) 0.00361(17) 0.00027(12)
C41 0.022(2) 0.0136(17) 0.0163(19) 0.0009(17) 0.0049(19) -0.0017(15)
C42 0.022(2) 0.0166(18) 0.019(2) 0.0018(18) 0.0045(19) 0.0036(16)
C43 0.027(2) 0.018(2) 0.027(3) 0.006(2) 0.008(2) -0.0009(17)
C44 0.022(2) 0.021(2) 0.021(2) 0.0013(18) 0.0023(18) 0.0013(17)
C45 0.023(2) 0.026(2) 0.023(2) 0.003(2) 0.004(2) 0.0067(18)
C46 0.033(3) 0.018(2) 0.029(3) -0.001(2) 0.005(2) 0.0069(18)
C47 0.025(2) 0.017(2) 0.032(3) 0.002(2) 0.005(2) 0.0026(17)
O4 0.0226(18) 0.035(2) 0.038(2) -0.0008(19) 0.0020(18) 0.0080(15)
C48 0.032(3) 0.041(3) 0.051(4) 0.003(3) 0.007(3) 0.020(3)
O5 0.0256(16) 0.0110(13) 0.0195(16) -0.0002(13) 0.0034(14) -0.0042(11)
C51 0.034(3) 0.016(2) 0.020(2) -0.0024(17) 0.001(2) -0.0024(19)
C52 0.066(5) 0.023(3) 0.018(3) -0.002(2) -0.003(3) 0.003(3)
F19 0.094(4) 0.055(3) 0.022(2) 0.0082(19) 0.013(2) -0.009(3)
F20 0.102(4) 0.037(2) 0.027(2) -0.0098(17) -0.005(2) 0.006(2)
F21 0.105(5) 0.071(3) 0.030(2) -0.009(2) -0.025(3) 0.047(3)
C53 0.049(3) 0.014(2) 0.022(2) -0.0048(18) 0.004(2) 0.002(2)
F22 0.041(2) 0.0262(17) 0.046(2) -0.0041(16) -0.0002(18) 0.0039(15)
F23 0.055(2) 0.0175(15) 0.050(2) -0.0102(15) 0.005(2) -0.0049(15)
F24 0.081(3) 0.0294(17) 0.0221(16) 0.0040(17) 0.001(2) 0.0168(18)
C54 0.045(4) 0.031(3) 0.052(4) -0.012(3) 0.003(3) -0.017(3)
F25 0.031(2) 0.035(2) 0.141(6) -0.024(3) 0.011(3) -0.0087(18)
F26 0.053(3) 0.0280(19) 0.082(4) -0.013(2) -0.026(3) -0.0086(18)
F27 0.056(3) 0.056(3) 0.054(3) -0.004(2) 0.020(2) -0.023(2)
O6 0.0229(17) 0.0171(15) 0.0107(15) 0.0039(12) 0.0043(12) 0.0013(13)
C61 0.028(2) 0.018(2) 0.013(2) 0.0058(16) 0.0045(18) -0.0007(18)
C62 0.028(2) 0.025(2) 0.015(2) 0.0059(18) -0.0019(19) -0.0018(19)
F28 0.074(3) 0.041(2) 0.0179(16) 0.0063(15) -0.0149(17) -0.001(2)
F29 0.0323(18) 0.0341(19) 0.0340(19) -0.0017(15) 0.0026(15) -0.0110(15)
F30 0.0279(17) 0.042(2) 0.0262(18) -0.0115(15) 0.0054(13) 0.0020(14)
C63 0.045(4) 0.029(3) 0.027(3) 0.014(2) 0.007(3) 0.014(3)
F31 0.0266(18) 0.050(2) 0.042(2) 0.0095(19) -0.0017(16) 0.0109(17)
F32 0.064(3) 0.0229(16) 0.049(2) 0.0057(16) 0.018(2) 0.0163(17)
F33 0.079(3) 0.065(3) 0.038(2) 0.035(2) 0.013(2) 0.036(3)
C64 0.044(3) 0.027(3) 0.019(2) 0.005(2) 0.009(2) -0.010(2)
F34 0.083(3) 0.029(2) 0.045(3) -0.0079(18) 0.023(2) -0.019(2)
F35 0.034(2) 0.047(2) 0.038(2) 0.0036(18) 0.0068(16) -0.0163(17)
F36 0.062(3) 0.060(3) 0.022(2) 0.0197(18) 0.0028(17) -0.020(2)
O7 0.0198(14) 0.0189(14) 0.0134(16) 0.0017(12) 0.0004(12) 0.0000(12)
C71 0.017(2) 0.023(2) 0.023(2) 0.0005(18) 0.0061(18) 0.0023(17)
C72 0.017(2) 0.032(3) 0.028(3) 0.005(2) 0.0068(19) -0.0004(19)
C73 0.019(2) 0.035(3) 0.033(3) 0.000(2) -0.002(2) -0.003(2)
C74 0.020(2) 0.026(2) 0.021(2) 0.0041(18) -0.0042(17) -0.0019(18)
O8 0.0228(17) 0.0136(14) 0.0131(14) 0.0015(12) 0.0036(12) -0.0018(12)
O9 0.0181(15) 0.0143(14) 0.0148(15) 0.0010(12) -0.0024(12) 0.0004(12)
O1S 0.042(5) 0.022(3) 0.019(5) 0.001(3) 0.013(4) -0.003(3)
C1S 0.058(5) 0.030(4) 0.038(5) -0.001(4) 0.022(5) 0.004(5)
C3S 0.040(4) 0.030(4) 0.026(4) 0.002(3) 0.005(3) 0.009(3)
C2S 0.043(5) 0.042(4) 0.040(5) 0.019(4) 0.022(4) 0.007(4)
C4S 0.030(4) 0.027(4) 0.016(4) 0.000(3) 0.007(3) -0.005(3)
O1T 0.032(5) 0.025(5) 0.017(6) -0.002(4) 0.008(5) -0.001(4)
C1T 0.030(5) 0.024(4) 0.016(5) 0.002(4) -0.012(4) 0.001(5)
C2T 0.045(6) 0.034(5) 0.030(6) 0.004(5) 0.009(5) 0.003(5)
C3T 0.035(5) 0.036(5) 0.016(6) 0.007(5) 0.004(5) 0.001(4)
C4T 0.034(6) 0.031(5) 0.020(6) 0.005(5) 0.007(5) -0.004(5)
O2S 0.034(2) 0.029(2) 0.033(2) -0.0026(17) -0.0092(18) 0.0034(17)
C5S 0.067(5) 0.024(3) 0.034(3) 0.002(2) -0.024(3) -0.004(3)
C6S 0.053(5) 0.069(5) 0.032(4) 0.002(3) -0.006(3) -0.025(4)
C7S 0.035(3) 0.051(4) 0.041(4) -0.012(3) -0.013(3) 0.007(3)
C8S 0.040(3) 0.042(4) 0.029(3) 0.005(3) -0.003(3) 0.000(3)

loop_
_atom_type_symbol
_atom_type_description
_atom_type_scat_dispersion_real
_atom_type_scat_dispersion_imag
_atom_type_scat_source
C C 0.0033 0.0016 'International Tables Vol C Tables 4.2.6.8 and 6.1.1.4'
H H 0.0000 0.0000 'International Tables Vol C Tables 4.2.6.8 and 6.1.1.4'
O O 0.0106 0.0060 'International Tables Vol C Tables 4.2.6.8 and 6.1.1.4'
F F 0.0171 0.0103 'International Tables Vol C Tables 4.2.6.8 and 6.1.1.4'
Mo Mo -1.6832 0.6857 'International Tables Vol C Tables 4.2.6.8 and 6.1.1.4'

loop_
_geom_angle_atom_site_label_1
_geom_angle_atom_site_label_2
_geom_angle_atom_site_label_3
_geom_angle
C11 Mo1 O3 106.6(2)
C11 Mo1 O2 102.68(19)
O3 Mo1 O2 94.30(15)
C11 Mo1 O9 97.02(19)
O3 Mo1 O9 90.99(14)
O2 Mo1 O9 157.17(14)
C11 Mo1 O8 98.26(19)
O3 Mo1 O8 153.15(14)
O2 Mo1 O8 89.86(14)
O9 Mo1 O8 75.86(13)
C11 Mo1 O7 164.96(18)
O3 Mo1 O7 82.52(13)
O2 Mo1 O7 88.21(13)
O9 Mo1 O7 70.46(12)
O8 Mo1 O7 71.10(12)
C12 C11 Mo1 173.2(4)
C17 C12 C13 117.7(5)
C17 C12 C11 119.5(4)
C13 C12 C11 122.8(5)
C14 C13 C12 120.2(5)
C14 C13 H13 119.9
C12 C13 H13 119.9
C13 C14 C15 121.4(5)
C13 C14 H14 119.3
C15 C14 H14 119.3
O1 C15 C16 124.7(5)
O1 C15 C14 116.0(5)
C16 C15 C14 119.3(5)
C17 C16 C15 119.2(5)
C17 C16 H16 120.4
C15 C16 H16 120.4
C16 C17 C12 122.2(5)
C16 C17 H17 118.9
C12 C17 H17 118.9
C15 O1 C18 118.6(4)
O1 C18 H18A 109.5
O1 C18 H18B 109.5
H18A C18 H18B 109.5
O1 C18 H18C 109.5
H18A C18 H18C 109.5
H18B C18 H18C 109.5
C21 O2 Mo1 149.7(4)
O2 C21 C23 108.0(5)
O2 C21 C24 108.0(4)
C23 C21 C24 111.5(6)
O2 C21 C22 112.8(5)
C23 C21 C22 110.3(5)
C24 C21 C22 106.2(5)
F1 C22 F3 106.7(6)
F1 C22 F2 107.1(5)
F3 C22 F2 108.9(6)
F1 C22 C21 112.4(5)
F3 C22 C21 112.2(5)
F2 C22 C21 109.4(6)
F6 C23 F5 107.4(7)
F6 C23 F4 108.2(7)
F5 C23 F4 106.2(6)
F6 C23 C21 112.8(6)
F5 C23 C21 113.4(6)
F4 C23 C21 108.4(7)
F9 C24 F7 109.7(6)
F9 C24 F8 105.4(6)
F7 C24 F8 106.2(6)
F9 C24 C21 113.3(5)
F7 C24 C21 113.6(5)
F8 C24 C21 108.0(6)
C31 O3 Mo1 153.5(3)
O3 C31 C33 112.2(4)
O3 C31 C32 108.0(4)
C33 C31 C32 109.0(5)
O3 C31 C34 109.0(4)
C33 C31 C34 109.5(5)
C32 C31 C34 109.1(5)
F12 C32 F11 107.6(6)
F12 C32 F10 107.0(5)
F11 C32 F10 107.4(6)
F12 C32 C31 111.0(5)
F11 C32 C31 111.2(5)
F10 C32 C31 112.4(5)
F14 C33 F15 107.3(6)
F14 C33 F13 107.4(5)
F15 C33 F13 107.3(5)
F14 C33 C31 110.6(5)
F15 C33 C31 111.4(5)
F13 C33 C31 112.6(5)
F16 C34 F18 108.6(5)
F16 C34 F17 108.3(5)
F18 C34 F17 107.6(5)
F16 C34 C31 112.5(4)
F18 C34 C31 109.8(5)
F17 C34 C31 109.9(5)
C41 Mo2 O5 106.67(19)
C41 Mo2 O6 102.2(2)
O5 Mo2 O6 94.06(15)
C41 Mo2 O8 97.49(19)
O5 Mo2 O8 90.97(15)
O6 Mo2 O8 157.27(14)
C41 Mo2 O9 98.42(18)
O5 Mo2 O9 153.18(14)
O6 Mo2 O9 89.66(15)
O8 Mo2 O9 76.29(14)
C41 Mo2 O7 163.47(16)
O5 Mo2 O7 84.60(13)
O6 Mo2 O7 88.67(13)
O8 Mo2 O7 69.73(12)
O9 Mo2 O7 68.92(12)
C42 C41 Mo2 171.2(4)
C43 C42 C47 118.2(5)
C43 C42 C41 118.1(4)
C47 C42 C41 123.7(4)
C44 C43 C42 121.5(5)
C44 C43 H43 119.2
C42 C43 H43 119.2
C43 C44 C45 119.8(5)
C43 C44 H44 120.1
C45 C44 H44 120.1
O4 C45 C44 115.0(5)
O4 C45 C46 125.3(5)
C44 C45 C46 119.7(5)
C47 C46 C45 119.3(5)
C47 C46 H46 120.3
C45 C46 H46 120.3
C46 C47 C42 121.4(5)
C46 C47 H47 119.3
C42 C47 H47 119.3
C45 O4 C48 117.0(5)
O4 C48 H48A 109.5
O4 C48 H48B 109.5
H48A C48 H48B 109.5
O4 C48 H48C 109.5
H48A C48 H48C 109.5
H48B C48 H48C 109.5
C51 O5 Mo2 151.9(3)
O5 C51 C54 106.9(5)
O5 C51 C52 109.7(4)
C54 C51 C52 109.5(6)
O5 C51 C53 111.7(5)
C54 C51 C53 110.4(5)
C52 C51 C53 108.7(5)
F21 C52 F20 111.6(6)
F21 C52 F19 104.5(6)
F20 C52 F19 107.8(6)
F21 C52 C51 110.6(6)
F20 C52 C51 112.7(5)
F19 C52 C51 109.2(5)
F22 C53 F24 105.6(6)
F22 C53 F23 107.8(5)
F24 C53 F23 108.7(5)
F22 C53 C51 111.6(5)
F24 C53 C51 111.1(5)
F23 C53 C51 111.8(5)
F25 C54 F26 108.6(7)
F25 C54 F27 110.9(7)
F26 C54 F27 104.1(6)
F25 C54 C51 111.9(5)
F26 C54 C51 112.1(6)
F27 C54 C51 109.0(6)
C61 O6 Mo2 149.1(3)
O6 C61 C64 107.7(5)
O6 C61 C63 113.9(4)
C64 C61 C63 109.7(5)
O6 C61 C62 107.4(4)
C64 C61 C62 110.0(4)
C63 C61 C62 108.0(5)
F29 C62 F30 107.7(5)
F29 C62 F28 108.1(5)
F30 C62 F28 108.1(5)
F29 C62 C61 111.0(4)
F30 C62 C61 109.8(4)
F28 C62 C61 112.0(4)
F31 C63 F32 107.8(5)
F31 C63 F33 108.1(6)
F32 C63 F33 106.8(5)
F31 C63 C61 111.9(5)
F32 C63 C61 111.2(6)
F33 C63 C61 110.8(5)
F34 C64 F35 107.3(6)
F34 C64 F36 107.5(5)
F35 C64 F36 105.9(5)
F34 C64 C61 111.2(5)
F35 C64 C61 111.5(5)
F36 C64 C61 113.0(5)
C71 O7 C74 106.3(4)
C71 O7 Mo1 119.7(3)
C74 O7 Mo1 117.4(3)
C71 O7 Mo2 113.1(3)
C74 O7 Mo2 120.3(3)
Mo1 O7 Mo2 78.62(10)
O7 C71 C72 102.8(4)
O7 C71 H71A 111.2
C72 C71 H71A 111.2
O7 C71 H71B 111.2
C72 C71 H71B 111.2
H71A C71 H71B 109.1
C71 C72 C73 101.1(4)
C71 C72 H72A 111.6
C73 C72 H72A 111.6
C71 C72 H72B 111.6
C73 C72 H72B 111.6
H72A C72 H72B 109.4
C74 C73 C72 103.8(4)
C74 C73 H73A 111.0
C72 C73 H73A 111.0
C74 C73 H73B 111.0
C72 C73 H73B 111.0
H73A C73 H73B 109.0
O7 C74 C73 106.0(4)
O7 C74 H74A 110.5
C73 C74 H74A 110.5
O7 C74 H74B 110.5
C73 C74 H74B 110.5
H74A C74 H74B 108.7
Mo2 O8 Mo1 100.06(15)
Mo2 O8 H8 118(5)
Mo1 O8 H8 116(5)
Mo2 O9 Mo1 99.70(15)
Mo2 O9 H9 115(5)
Mo1 O9 H9 116(5)
C1S O1S C4S 106.1(10)
C3S C1S O1S 106.5(10)
C3S C1S H1S1 110.4
O1S C1S H1S1 110.4
C3S C1S H1S2 110.4
O1S C1S H1S2 110.4
H1S1 C1S H1S2 108.6
C1S C3S C2S 104.2(9)
C1S C3S H3S1 110.9
C2S C3S H3S1 110.9
C1S C3S H3S2 110.9
C2S C3S H3S2 110.9
H3S1 C3S H3S2 108.9
C4S C2S C3S 102.1(9)
C4S C2S H2S1 111.4
C3S C2S H2S1 111.4
C4S C2S H2S2 111.4
C3S C2S H2S2 111.4
H2S1 C2S H2S2 109.2
O1S C4S C2S 105.9(11)
O1S C4S H4S1 110.5
C2S C4S H4S1 110.5
O1S C4S H4S2 110.5
C2S C4S H4S2 110.5
H4S1 C4S H4S2 108.7
C1T O1T C4T 105.6(18)
O1T C1T C2T 110.6(14)
O1T C1T H1T1 109.5
C2T C1T H1T1 109.5
O1T C1T H1T2 109.5
C2T C1T H1T2 109.5
H1T1 C1T H1T2 108.1
C1T C2T C3T 98.8(13)
C1T C2T H2T1 112.0
C3T C2T H2T1 112.0
C1T C2T H2T2 112.0
C3T C2T H2T2 112.0
H2T1 C2T H2T2 109.7
C4T C3T C2T 95.8(18)
C4T C3T H3T1 112.6
C2T C3T H3T1 112.6
C4T C3T H3T2 112.6
C2T C3T H3T2 112.6
H3T1 C3T H3T2 110.1
O1T C4T C3T 102(2)
O1T C4T H4T1 111.4
C3T C4T H4T1 111.4
O1T C4T H4T2 111.4
C3T C4T H4T2 111.4
H4T1 C4T H4T2 109.3
C8S O2S C5S 104.1(5)
O2S C5S C6S 104.0(5)
O2S C5S H5S1 110.9
C6S C5S H5S1 110.9
O2S C5S H5S2 110.9
C6S C5S H5S2 110.9
H5S1 C5S H5S2 109.0
C5S C6S C7S 103.6(6)
C5S C6S H6S1 111.0
C7S C6S H6S1 111.0
C5S C6S H6S2 111.0
C7S C6S H6S2 111.0
H6S1 C6S H6S2 109.0
C8S C7S C6S 103.5(6)
C8S C7S H7S1 111.1
C6S C7S H7S1 111.1
C8S C7S H7S2 111.1
C6S C7S H7S2 111.1
H7S1 C7S H7S2 109.0
O2S C8S C7S 107.2(5)
O2S C8S H8S1 110.3
C7S C8S H8S1 110.3
O2S C8S H8S2 110.3
C7S C8S H8S2 110.3
H8S1 C8S H8S2 108.5

loop_
_geom_bond_atom_site_label_1
_geom_bond_atom_site_label_2
_geom_bond_distance
Mo1 C11 1.749(5)
Mo1 O3 1.949(3)
Mo1 O2 1.960(3)
Mo1 O9 2.072(3)
Mo1 O8 2.073(3)
Mo1 O7 2.460(3)
C11 C12 1.434(7)
C12 C17 1.389(7)
C12 C13 1.418(7)
C13 C14 1.365(8)
C13 H13 0.9500
C14 C15 1.394(7)
C14 H14 0.9500
C15 O1 1.354(6)
C15 C16 1.393(7)
C16 C17 1.386(8)
C16 H16 0.9500
C17 H17 0.9500
O1 C18 1.414(6)
C18 H18A 0.9800
C18 H18B 0.9800
C18 H18C 0.9800
O2 C21 1.359(6)
C21 C23 1.514(9)
C21 C24 1.553(8)
C21 C22 1.574(9)
C22 F1 1.288(8)
C22 F3 1.335(9)
C22 F2 1.365(7)
C23 F6 1.281(10)
C23 F5 1.349(8)
C23 F4 1.376(11)
C24 F9 1.303(8)
C24 F7 1.325(7)
C24 F8 1.344(9)
O3 C31 1.364(6)
C31 C33 1.552(8)
C31 C32 1.553(8)
C31 C34 1.564(7)
C32 F12 1.330(7)
C32 F11 1.333(8)
C32 F10 1.339(7)
C33 F14 1.322(7)
C33 F15 1.332(8)
C33 F13 1.336(6)
C34 F16 1.317(7)
C34 F18 1.330(7)
C34 F17 1.331(8)
Mo2 C41 1.745(5)
Mo2 O5 1.952(4)
Mo2 O6 1.963(3)
Mo2 O8 2.057(3)
Mo2 O9 2.069(3)
Mo2 O7 2.535(3)
C41 C42 1.439(7)
C42 C43 1.383(7)
C42 C47 1.397(6)
C43 C44 1.383(7)
C43 H43 0.9500
C44 C45 1.395(7)
C44 H44 0.9500
C45 O4 1.367(6)
C45 C46 1.395(8)
C46 C47 1.387(7)
C46 H46 0.9500
C47 H47 0.9500
O4 C48 1.436(7)
C48 H48A 0.9800
C48 H48B 0.9800
C48 H48C 0.9800
O5 C51 1.366(6)
C51 C54 1.557(9)
C51 C52 1.563(8)
C51 C53 1.564(8)
C52 F21 1.306(9)
C52 F20 1.310(7)
C52 F19 1.338(9)
C53 F22 1.317(8)
C53 F24 1.328(7)
C53 F23 1.337(6)
C54 F25 1.286(9)
C54 F26 1.327(7)
C54 F27 1.344(10)
O6 C61 1.366(6)
C61 C64 1.543(8)
C61 C63 1.551(8)
C61 C62 1.568(8)
C62 F29 1.314(6)
C62 F30 1.327(6)
C62 F28 1.333(6)
C63 F31 1.308(8)
C63 F32 1.328(8)
C63 F33 1.340(7)
C64 F34 1.319(7)
C64 F35 1.336(8)
C64 F36 1.339(7)
O7 C71 1.472(6)
O7 C74 1.480(6)
C71 C72 1.501(7)
C71 H71A 0.9900
C71 H71B 0.9900
C72 C73 1.542(8)
C72 H72A 0.9900
C72 H72B 0.9900
C73 C74 1.525(7)
C73 H73A 0.9900
C73 H73B 0.9900
C74 H74A 0.9900
C74 H74B 0.9900
O8 H8 0.86(3)
O9 H9 0.82(3)
O1S C1S 1.435(12)
O1S C4S 1.440(13)
C1S C3S 1.375(13)
C1S H1S1 0.9900
C1S H1S2 0.9900
C3S C2S 1.619(13)
C3S H3S1 0.9900
C3S H3S2 0.9900
C2S C4S 1.494(13)
C2S H2S1 0.9900
C2S H2S2 0.9900
C4S H4S1 0.9900
C4S H4S2 0.9900
O1T C1T 1.434(17)
O1T C4T 1.445(18)
C1T C2T 1.441(17)
C1T H1T1 0.9900
C1T H1T2 0.9900
C2T C3T 1.649(19)
C2T H2T1 0.9900
C2T H2T2 0.9900
C3T C4T 1.506(19)
C3T H3T1 0.9900
C3T H3T2 0.9900
C4T H4T1 0.9900
C4T H4T2 0.9900
O2S C8S 1.420(7)
O2S C5S 1.437(7)
C5S C6S 1.517(10)
C5S H5S1 0.9900
C5S H5S2 0.9900
C6S C7S 1.539(10)
C6S H6S1 0.9900
C6S H6S2 0.9900
C7S C8S 1.501(9)
C7S H7S1 0.9900
C7S H7S2 0.9900
C8S H8S1 0.9900
C8S H8S2 0.9900

loop_
_geom_hbond_atom_site_label_D
_geom_hbond_atom_site_label_H
_geom_hbond_atom_site_label_A
_geom_hbond_distance_DH
_geom_hbond_distance_HA
_geom_hbond_distance_DA
_geom_hbond_angle_DHA
_geom_hbond_publ_flag
O8 H8 O1S^a 0.86(3) 1.89(3) 2.739(13) 171(7) yes
O8 H8 O1T^b 0.86(3) 1.87(4) 2.71(2) 168(7) yes
O9 H9 O2S 0.82(3) 1.98(3) 2.779(6) 162(7) yes
